data_4067792
loop_
_publ_author_name
'Fuertes, Sara'
'Brayshaw, Simon K.'
'Raithby, Paul R.'
'Schiffers, Stephanie'
'Warren, Mark R.'

_publ_section_title
;
 New C&#x2227;N&#x2227;C Bis-Cyclometalated Platinum(II) Complexes:
 Synthesis, Structures, and Photophysical Properties
;
_journal_issue 1
_journal_name_full Organometallics
_journal_page_first 105
_journal_paper_doi 10.1021/om200589q
_journal_volume 31
_journal_year 2012
_chemical_formula_moiety 'C26 H19 N3 O2 Pt'
_chemical_formula_sum 'C26 H19 N3 O2 Pt'
_chemical_formula_weight 600.53
_chemical_name_systematic
;
 ?
;
_space_group_IT_number 14
_symmetry_cell_setting monoclinic
_symmetry_space_group_name_Hall '-P 2ybc'
_symmetry_space_group_name_H-M 'P 1 21/c 1'
_atom_sites_solution_hydrogens geom
_atom_sites_solution_primary direct
_atom_sites_solution_secondary difmap
_audit_creation_method SHELXL-97
_cell_angle_alpha 90.00
_cell_angle_beta 100.074(2)
_cell_angle_gamma 90.00
_cell_formula_units_Z 4
_cell_length_a 10.5452(2)
_cell_length_b 7.3885(1)
_cell_length_c 27.6064(5)
_cell_measurement_reflns_used 18881
_cell_measurement_temperature 150(2)
_cell_measurement_theta_max 32.6357
_cell_measurement_theta_min 2.8508
_cell_volume 2117.74(6)
_computing_cell_refinement
;
CrysAlisPro, Oxford Diffraction Ltd.,
Version 1.171.33.55 (release 05-01-2010 CrysAlis171 .NET)
(compiled Jan  5 2010,16:28:46)
;
_computing_data_collection
;
CrysAlisPro, Oxford Diffraction Ltd.,
Version 1.171.33.55 (release 05-01-2010 CrysAlis171 .NET)
(compiled Jan  5 2010,16:28:46)
;
_computing_data_reduction
;
CrysAlisPro, Oxford Diffraction Ltd.,
Version 1.171.33.55 (release 05-01-2010 CrysAlis171 .NET)
(compiled Jan  5 2010,16:28:46)
;
_computing_molecular_graphics 'Ortep-3 for Windows (Farrugia, 1997)'
_computing_publication_material ENCIFER
_computing_structure_refinement 'SHELXL-97 (Sheldrick, 1997)'
_computing_structure_solution 'SIR-92 (Burla et al, 1992)'
_diffrn_ambient_temperature 150(2)
_diffrn_detector_area_resol_mean 10.3795
_diffrn_measured_fraction_theta_full 0.935
_diffrn_measured_fraction_theta_max 0.935
_diffrn_measurement_device_type 'Xcalibur, Atlas, Gemini A Ultra'
_diffrn_measurement_method '\w scans'
_diffrn_radiation_monochromator graphite
_diffrn_radiation_source 'fine-focus sealed tube'
_diffrn_radiation_type MoK\a
_diffrn_radiation_wavelength 0.71073
_diffrn_reflns_av_R_equivalents 0.0494
_diffrn_reflns_av_sigmaI/netI 0.0294
_diffrn_reflns_limit_h_max 14
_diffrn_reflns_limit_h_min -15
_diffrn_reflns_limit_k_max 9
_diffrn_reflns_limit_k_min -11
_diffrn_reflns_limit_l_max 41
_diffrn_reflns_limit_l_min -39
_diffrn_reflns_number 25666
_diffrn_reflns_theta_full 32.71
_diffrn_reflns_theta_max 32.71
_diffrn_reflns_theta_min 2.86
_diffrn_standards_decay_% 0
_diffrn_standards_interval_count 0
_diffrn_standards_interval_time 0
_diffrn_standards_number 0
_exptl_absorpt_coefficient_mu 6.655
_exptl_absorpt_correction_T_max 0.319
_exptl_absorpt_correction_T_min 0.138
_exptl_absorpt_correction_type analytical
_exptl_absorpt_process_details
;
CrysAlisPro, Oxford Diffraction Ltd.,
Version 1.171.33.48 (release 15-09-2009 CrysAlis171 .NET)
(compiled Sep 15 2009,11:49:04)
Analytical numeric absorption correction using a multifaceted crystal
                        model based on expressions derived by R.C. Clark & J.S.
(Clark, R. C. & Reid, J. S. (1995). Acta Cryst. A51, 887-897)
;
_exptl_crystal_colour orange
_exptl_crystal_density_diffrn 1.884
_exptl_crystal_density_method 'not measured'
_exptl_crystal_description block
_exptl_crystal_F_000 1160
_exptl_crystal_size_max 0.4286
_exptl_crystal_size_mid 0.2800
_exptl_crystal_size_min 0.2027
_refine_diff_density_max 3.659
_refine_diff_density_min -1.755
_refine_diff_density_rms 0.182
_refine_ls_extinction_method none
_refine_ls_goodness_of_fit_ref 1.016
_refine_ls_hydrogen_treatment constr
_refine_ls_matrix_type full
_refine_ls_number_parameters 289
_refine_ls_number_reflns 7286
_refine_ls_number_restraints 0
_refine_ls_restrained_S_all 1.016
_refine_ls_R_factor_all 0.0350
_refine_ls_R_factor_gt 0.0301
_refine_ls_shift/su_max 0.001
_refine_ls_shift/su_mean 0.000
_refine_ls_structure_factor_coef Fsqd
_refine_ls_weighting_details 'calc w=1/[\s^2^(Fo^2^)+(0.0568P)^2^+0.0000P] where P=(Fo^2^+2Fc^2^)/3'
_refine_ls_weighting_scheme calc
_refine_ls_wR_factor_gt 0.0755
_refine_ls_wR_factor_ref 0.0770
_reflns_number_gt 6443
_reflns_number_total 7286
_reflns_threshold_expression >2sigma(I)
_cod_data_source_file om200589q_si_002.cif
_cod_data_source_block compound9
_cod_database_code 4067792

loop_
_symmetry_equiv_pos_as_xyz
'x, y, z'
'-x, y+1/2, -z+1/2'
'-x, -y, -z'
'x, -y-1/2, z-1/2'

loop_
_atom_site_label
_atom_site_type_symbol
_atom_site_fract_x
_atom_site_fract_y
_atom_site_fract_z
_atom_site_U_iso_or_equiv
_atom_site_adp_type
_atom_site_occupancy
_atom_site_symmetry_multiplicity
_atom_site_calc_flag
_atom_site_refinement_flags
Pt1 Pt 0.461047(8) 0.178752(13) 0.171214(3) 0.01161(4) Uani 1 1 d .
N1 N 0.5152(2) 0.1987(3) 0.10700(9) 0.0120(4) Uani 1 1 d .
N2 N 0.4012(2) 0.1476(3) 0.23643(8) 0.0133(4) Uani 1 1 d .
N3 N 0.2321(3) 0.0930(5) 0.40808(10) 0.0329(6) Uani 1 1 d .
O1 O 0.5421(3) 0.2620(6) -0.06934(9) 0.0488(7) Uani 1 1 d .
O2 O 0.7431(2) 0.1887(3) -0.03461(8) 0.0223(5) Uani 1 1 d .
C6 C 0.6382(3) 0.1564(3) 0.10319(10) 0.0148(5) Uani 1 1 d .
C5 C 0.6762(3) 0.1627(4) 0.05757(11) 0.0172(5) Uani 1 1 d .
H5 H 0.7620 0.1329 0.0544 0.021 Uiso 1 1 calc R
C4 C 0.5871(3) 0.2130(4) 0.01648(10) 0.0168(5) Uani 1 1 d .
C3 C 0.4598(3) 0.2541(4) 0.02104(9) 0.0176(5) Uani 1 1 d .
H3 H 0.3985 0.2876 -0.0070 0.021 Uiso 1 1 calc R
C2 C 0.4250(3) 0.2451(4) 0.06717(9) 0.0146(4) Uani 1 1 d .
C7 C 0.6197(3) 0.2223(5) -0.03362(10) 0.0231(6) Uani 1 1 d .
C8 C 0.7787(3) 0.2001(4) -0.08321(12) 0.0245(6) Uani 1 1 d .
H8A H 0.7645 0.3243 -0.0965 0.029 Uiso 1 1 calc R
H8B H 0.7260 0.1152 -0.1062 0.029 Uiso 1 1 calc R
C9 C 0.9189(4) 0.1508(5) -0.07734(16) 0.0346(8) Uani 1 1 d .
H9A H 0.9466 0.1572 -0.1094 0.052 Uiso 1 1 calc R
H9B H 0.9316 0.0275 -0.0643 0.052 Uiso 1 1 calc R
H9C H 0.9699 0.2356 -0.0545 0.052 Uiso 1 1 calc R
C11 C 0.6533(2) 0.1104(4) 0.19216(10) 0.0157(5) Uani 1 1 d .
C16 C 0.7304(3) 0.0670(4) 0.23734(10) 0.0208(6) Uani 1 1 d .
H16 H 0.6919 0.0615 0.2659 0.025 Uiso 1 1 calc R
C15 C 0.8620(3) 0.0316(5) 0.24166(12) 0.0316(7) Uani 1 1 d .
H15 H 0.9119 0.0065 0.2730 0.038 Uiso 1 1 calc R
C14 C 0.9202(3) 0.0329(6) 0.20013(13) 0.0383(9) Uani 1 1 d .
H14 H 1.0097 0.0087 0.2030 0.046 Uiso 1 1 calc R
C13 C 0.8472(3) 0.0696(5) 0.15475(11) 0.0272(7) Uani 1 1 d .
H13 H 0.8857 0.0667 0.1261 0.033 Uiso 1 1 calc R
C12 C 0.7174(2) 0.1109(4) 0.15076(10) 0.0171(5) Uani 1 1 d .
C21 C 0.2890(2) 0.2609(4) 0.13023(9) 0.0144(4) Uani 1 1 d .
C22 C 0.1703(3) 0.3024(3) 0.14306(11) 0.0175(5) Uani 1 1 d .
H22 H 0.1606 0.2934 0.1765 0.021 Uiso 1 1 calc R
C23 C 0.0648(3) 0.3572(4) 0.10784(11) 0.0201(5) Uani 1 1 d .
H23 H -0.0142 0.3871 0.1180 0.024 Uiso 1 1 calc R
C24 C 0.0741(3) 0.3684(4) 0.05851(11) 0.0214(5) Uani 1 1 d .
H24 H 0.0011 0.4008 0.0348 0.026 Uiso 1 1 calc R
C25 C 0.1920(3) 0.3313(4) 0.04407(11) 0.0187(5) Uani 1 1 d .
H25 H 0.2004 0.3398 0.0104 0.022 Uiso 1 1 calc R
C26 C 0.2974(3) 0.2816(4) 0.07960(10) 0.0150(5) Uani 1 1 d .
C32 C 0.4694(3) 0.2171(4) 0.27817(10) 0.0168(5) Uani 1 1 d .
H32 H 0.5474 0.2792 0.2764 0.020 Uiso 1 1 calc R
C33 C 0.4308(3) 0.2021(4) 0.32338(11) 0.0192(5) Uani 1 1 d .
H33 H 0.4814 0.2523 0.3521 0.023 Uiso 1 1 calc R
C34 C 0.3164(3) 0.1121(4) 0.32585(10) 0.0174(5) Uani 1 1 d .
C35 C 0.2468(3) 0.0353(4) 0.28348(10) 0.0179(5) Uani 1 1 d .
H35 H 0.1699 -0.0302 0.2846 0.022 Uiso 1 1 calc R
C36 C 0.2919(2) 0.0563(4) 0.23966(10) 0.0166(5) Uani 1 1 d .
H36 H 0.2440 0.0044 0.2106 0.020 Uiso 1 1 calc R
C40 C 0.2701(3) 0.1003(4) 0.37197(10) 0.0217(5) Uani 1 1 d .

loop_
_atom_site_aniso_label
_atom_site_aniso_U_11
_atom_site_aniso_U_22
_atom_site_aniso_U_33
_atom_site_aniso_U_23
_atom_site_aniso_U_13
_atom_site_aniso_U_12
Pt1 0.01100(6) 0.01408(6) 0.01033(6) 0.00072(3) 0.00341(4) 0.00016(3)
N1 0.0116(10) 0.0135(10) 0.0129(9) -0.0008(7) 0.0077(8) -0.0007(7)
N2 0.0140(10) 0.0155(10) 0.0111(9) -0.0002(7) 0.0042(8) 0.0004(8)
N3 0.0296(14) 0.0476(18) 0.0244(13) 0.0019(12) 0.0122(11) -0.0086(13)
O1 0.0268(13) 0.105(2) 0.0150(11) 0.0069(14) 0.0056(10) 0.0142(16)
O2 0.0206(11) 0.0297(12) 0.0195(10) -0.0004(7) 0.0114(9) 0.0016(8)
C6 0.0121(11) 0.0176(12) 0.0160(11) 0.0011(9) 0.0058(9) -0.0018(9)
C5 0.0137(12) 0.0215(13) 0.0178(12) 0.0001(9) 0.0067(10) -0.0009(9)
C4 0.0173(13) 0.0216(13) 0.0132(11) 0.0006(9) 0.0070(10) -0.0010(10)
C3 0.0159(12) 0.0247(14) 0.0127(11) 0.0011(10) 0.0036(9) 0.0010(11)
C2 0.0158(11) 0.0142(11) 0.0142(10) 0.0000(9) 0.0041(9) 0.0019(10)
C7 0.0239(15) 0.0337(16) 0.0132(12) -0.0039(11) 0.0076(11) 0.0013(12)
C8 0.0302(16) 0.0249(15) 0.0227(14) -0.0015(11) 0.0163(13) -0.0017(12)
C9 0.036(2) 0.0295(17) 0.046(2) -0.0017(14) 0.0293(18) 0.0009(14)
C11 0.0095(10) 0.0201(12) 0.0178(11) 0.0038(10) 0.0033(9) -0.0027(10)
C16 0.0152(12) 0.0283(15) 0.0185(12) 0.0072(10) 0.0017(10) -0.0044(10)
C15 0.0134(12) 0.054(2) 0.0260(15) 0.0193(15) -0.0011(11) -0.0021(14)
C14 0.0089(12) 0.072(3) 0.0333(17) 0.0220(17) 0.0021(12) -0.0008(14)
C13 0.0136(12) 0.0434(19) 0.0260(14) 0.0124(13) 0.0077(11) 0.0001(12)
C12 0.0124(11) 0.0214(12) 0.0178(11) 0.0046(10) 0.0035(9) -0.0002(10)
C21 0.0170(12) 0.0129(11) 0.0136(10) 0.0011(9) 0.0039(9) 0.0020(10)
C22 0.0168(13) 0.0177(12) 0.0192(12) 0.0012(9) 0.0065(11) 0.0040(9)
C23 0.0134(12) 0.0221(13) 0.0259(14) 0.0062(11) 0.0066(11) 0.0078(10)
C24 0.0151(12) 0.0242(14) 0.0241(13) 0.0080(11) 0.0015(10) 0.0067(11)
C25 0.0182(13) 0.0232(13) 0.0146(12) 0.0033(9) 0.0025(10) 0.0031(10)
C26 0.0138(11) 0.0168(11) 0.0150(11) 0.0014(9) 0.0043(9) 0.0017(9)
C32 0.0216(13) 0.0170(12) 0.0117(11) 0.0006(9) 0.0028(10) -0.0057(10)
C33 0.0211(14) 0.0217(13) 0.0154(12) 0.0008(9) 0.0045(11) -0.0040(10)
C34 0.0188(12) 0.0191(12) 0.0159(11) 0.0043(10) 0.0079(10) 0.0014(11)
C35 0.0122(11) 0.0221(12) 0.0203(12) 0.0020(10) 0.0050(9) -0.0017(10)
C36 0.0135(11) 0.0201(13) 0.0165(11) -0.0003(9) 0.0035(9) 0.0009(10)
C40 0.0215(13) 0.0265(14) 0.0181(12) 0.0018(11) 0.0061(10) -0.0003(12)

loop_
_atom_type_symbol
_atom_type_description
_atom_type_scat_dispersion_real
_atom_type_scat_dispersion_imag
_atom_type_scat_source
C C 0.0033 0.0016 'International Tables Vol C Tables 4.2.6.8 and 6.1.1.4'
H H 0.0000 0.0000 'International Tables Vol C Tables 4.2.6.8 and 6.1.1.4'
N N 0.0061 0.0033 'International Tables Vol C Tables 4.2.6.8 and 6.1.1.4'
O O 0.0106 0.0060 'International Tables Vol C Tables 4.2.6.8 and 6.1.1.4'
Pt Pt -1.7033 8.3905 'International Tables Vol C Tables 4.2.6.8 and 6.1.1.4'

loop_
_geom_angle_atom_site_label_1
_geom_angle_atom_site_label_2
_geom_angle_atom_site_label_3
_geom_angle
N1 Pt1 N2 177.42(8)
N1 Pt1 C21 81.29(10)
N2 Pt1 C21 98.10(10)
N1 Pt1 C11 81.10(10)
N2 Pt1 C11 99.57(10)
C21 Pt1 C11 162.31(10)
C6 N1 C2 122.4(2)
C6 N1 Pt1 119.10(19)
C2 N1 Pt1 118.35(18)
C32 N2 C36 117.8(2)
C32 N2 Pt1 120.96(19)
C36 N2 Pt1 121.21(18)
C7 O2 C8 114.8(3)
N1 C6 C5 119.6(3)
N1 C6 C12 112.7(2)
C5 C6 C12 127.6(3)
C6 C5 C4 119.2(3)
C5 C4 C3 120.3(2)
C5 C4 C7 122.6(3)
C3 C4 C7 117.1(3)
C2 C3 C4 118.9(2)
N1 C2 C3 119.5(2)
N1 C2 C26 113.3(2)
C3 C2 C26 127.2(2)
O1 C7 O2 123.8(3)
O1 C7 C4 122.7(3)
O2 C7 C4 113.4(3)
O2 C8 C9 107.1(3)
C16 C11 C12 115.5(2)
C16 C11 Pt1 133.8(2)
C12 C11 Pt1 110.70(18)
C15 C16 C11 122.2(3)
C14 C15 C16 120.2(3)
C13 C14 C15 119.5(3)
C14 C13 C12 120.1(3)
C13 C12 C11 122.3(2)
C13 C12 C6 121.4(2)
C11 C12 C6 116.3(2)
C22 C21 C26 116.0(2)
C22 C21 Pt1 132.1(2)
C26 C21 Pt1 111.82(18)
C21 C22 C23 121.7(3)
C24 C23 C22 121.0(3)
C23 C24 C25 119.2(3)
C26 C25 C24 119.3(3)
C25 C26 C21 122.6(2)
C25 C26 C2 122.2(2)
C21 C26 C2 115.2(2)
N2 C32 C33 122.9(3)
C32 C33 C34 118.5(3)
C35 C34 C33 119.3(2)
C35 C34 C40 120.5(3)
C33 C34 C40 120.2(3)
C36 C35 C34 118.6(2)
N2 C36 C35 122.7(2)
N3 C40 C34 178.9(4)

loop_
_geom_bond_atom_site_label_1
_geom_bond_atom_site_label_2
_geom_bond_distance
Pt1 N1 1.961(2)
Pt1 N2 2.022(2)
Pt1 C21 2.055(3)
Pt1 C11 2.071(3)
N1 C6 1.356(3)
N1 C2 1.366(3)
N2 C32 1.349(3)
N2 C36 1.352(3)
N3 C40 1.138(4)
O1 C7 1.202(4)
O2 C7 1.330(4)
O2 C8 1.458(4)
C6 C5 1.388(4)
C6 C12 1.467(4)
C5 C4 1.391(4)
C4 C3 1.403(4)
C4 C7 1.484(4)
C3 C2 1.387(3)
C2 C26 1.470(4)
C8 C9 1.503(5)
C11 C16 1.402(4)
C11 C12 1.426(3)
C16 C15 1.397(4)
C15 C14 1.392(5)
C14 C13 1.378(4)
C13 C12 1.388(4)
C21 C22 1.393(4)
C21 C26 1.424(3)
C22 C23 1.403(4)
C23 C24 1.385(4)
C24 C25 1.398(4)
C25 C26 1.397(4)
C32 C33 1.383(4)
C33 C34 1.390(4)
C34 C35 1.388(4)
C34 C40 1.444(4)
C35 C36 1.384(4)

loop_
_geom_torsion_atom_site_label_1
_geom_torsion_atom_site_label_2
_geom_torsion_atom_site_label_3
_geom_torsion_atom_site_label_4
_geom_torsion
N2 Pt1 N1 C6 -102.5(19)
C21 Pt1 N1 C6 -178.9(2)
C11 Pt1 N1 C6 2.83(19)
N2 Pt1 N1 C2 73.8(19)
C21 Pt1 N1 C2 -2.55(19)
C11 Pt1 N1 C2 179.2(2)
N1 Pt1 N2 C32 151.6(18)
C21 Pt1 N2 C32 -132.4(2)
C11 Pt1 N2 C32 46.6(2)
N1 Pt1 N2 C36 -28(2)
C21 Pt1 N2 C36 47.7(2)
C11 Pt1 N2 C36 -133.3(2)
C2 N1 C6 C5 1.2(4)
Pt1 N1 C6 C5 177.32(19)
C2 N1 C6 C12 -179.9(2)
Pt1 N1 C6 C12 -3.8(3)
N1 C6 C5 C4 0.2(4)
C12 C6 C5 C4 -178.5(3)
C6 C5 C4 C3 -1.0(4)
C6 C5 C4 C7 -179.7(3)
C5 C4 C3 C2 0.5(4)
C7 C4 C3 C2 179.3(3)
C6 N1 C2 C3 -1.6(4)
Pt1 N1 C2 C3 -177.8(2)
C6 N1 C2 C26 178.7(2)
Pt1 N1 C2 C26 2.5(3)
C4 C3 C2 N1 0.8(4)
C4 C3 C2 C26 -179.6(3)
C8 O2 C7 O1 -1.2(5)
C8 O2 C7 C4 -178.9(2)
C5 C4 C7 O1 178.4(4)
C3 C4 C7 O1 -0.3(5)
C5 C4 C7 O2 -3.9(4)
C3 C4 C7 O2 177.4(3)
C7 O2 C8 C9 -177.7(3)
N1 Pt1 C11 C16 178.1(3)
N2 Pt1 C11 C16 -4.4(3)
C21 Pt1 C11 C16 172.6(3)
N1 Pt1 C11 C12 -1.1(2)
N2 Pt1 C11 C12 176.3(2)
C21 Pt1 C11 C12 -6.7(5)
C12 C11 C16 C15 1.7(5)
Pt1 C11 C16 C15 -177.6(3)
C11 C16 C15 C14 -2.1(6)
C16 C15 C14 C13 0.1(6)
C15 C14 C13 C12 2.1(6)
C14 C13 C12 C11 -2.5(5)
C14 C13 C12 C6 178.0(3)
C16 C11 C12 C13 0.6(4)
Pt1 C11 C12 C13 180.0(2)
C16 C11 C12 C6 -179.9(3)
Pt1 C11 C12 C6 -0.5(3)
N1 C6 C12 C13 -177.8(3)
C5 C6 C12 C13 1.0(5)
N1 C6 C12 C11 2.6(4)
C5 C6 C12 C11 -178.6(3)
N1 Pt1 C21 C22 -176.4(3)
N2 Pt1 C21 C22 6.2(3)
C11 Pt1 C21 C22 -170.8(3)
N1 Pt1 C21 C26 2.01(19)
N2 Pt1 C21 C26 -175.46(19)
C11 Pt1 C21 C26 7.6(5)
C26 C21 C22 C23 1.5(4)
Pt1 C21 C22 C23 179.8(2)
C21 C22 C23 C24 1.4(4)
C22 C23 C24 C25 -2.6(5)
C23 C24 C25 C26 0.8(4)
C24 C25 C26 C21 2.1(4)
C24 C25 C26 C2 -178.5(3)
C22 C21 C26 C25 -3.2(4)
Pt1 C21 C26 C25 178.1(2)
C22 C21 C26 C2 177.3(2)
Pt1 C21 C26 C2 -1.3(3)
N1 C2 C26 C25 179.9(2)
C3 C2 C26 C25 0.3(5)
N1 C2 C26 C21 -0.6(3)
C3 C2 C26 C21 179.7(3)
C36 N2 C32 C33 -1.4(4)
Pt1 N2 C32 C33 178.7(2)
N2 C32 C33 C34 -0.3(4)
C32 C33 C34 C35 2.1(4)
C32 C33 C34 C40 -177.3(3)
C33 C34 C35 C36 -2.1(4)
C40 C34 C35 C36 177.3(3)
C32 N2 C36 C35 1.4(4)
Pt1 N2 C36 C35 -178.7(2)
C34 C35 C36 N2 0.3(4)
C35 C34 C40 N3 -76(21)
C33 C34 C40 N3 103(21)
